data_1555934
loop_
_publ_author_name
'Gao, Peng'
'Wang, Juan'
'Bai, Zi-Jing'
'Shen, Li'
'Yan, Yun-Yun'
'Yang, De-Suo'
'Fan, Ming-Jin'
'Guan, Zheng-Hui'

_publ_section_title
;
 Synthesis of Polycarbonyl Pyrroles via
 K<sub>2</sub>S<sub>2</sub>O<sub>8</sub>-Mediated Oxidative Cyclization of
 Enamines.
;
_journal_issue 23
_journal_name_full 'Organic letters'
_journal_page_first 6074
_journal_page_last 6077
_journal_paper_doi 10.1021/acs.orglett.6b03060
_journal_volume 18
_journal_year 2016
_chemical_formula_sum 'C24 H21 N O6'
_chemical_formula_weight 419.42
_space_group_IT_number 2
_space_group_name_Hall '-P 1'
_space_group_name_H-M_alt 'P -1'
_symmetry_cell_setting triclinic
_symmetry_space_group_name_H-M 'P -1'
_atom_sites_solution_hydrogens geom
_atom_sites_solution_primary direct
_atom_sites_solution_secondary difmap
_audit_creation_method SHELXL-97
_cell_angle_alpha 86.190(2)
_cell_angle_beta 75.871(2)
_cell_angle_gamma 74.332(2)
_cell_formula_units_Z 2
_cell_length_a 7.3578(5)
_cell_length_b 12.1840(10)
_cell_length_c 13.0111(10)
_cell_measurement_reflns_used 9918
_cell_measurement_temperature 299(2)
_cell_measurement_theta_max 28.25
_cell_measurement_theta_min 2.96
_cell_volume 1089.10(14)
_computing_structure_refinement 'SHELXL-97 (Sheldrick, 1997)'
_computing_structure_solution 'SHELXS-97 (Sheldrick, 1990)'
_diffrn_ambient_temperature 299(2)
_diffrn_measured_fraction_theta_full 0.993
_diffrn_measured_fraction_theta_max 0.993
_diffrn_measurement_device_type 'CCD area detector'
_diffrn_measurement_method 'phi and omega scan'
_diffrn_radiation_monochromator graphite
_diffrn_radiation_source 'fine-focus sealed tube'
_diffrn_radiation_type MoK\a
_diffrn_radiation_wavelength 0.71073
_diffrn_reflns_av_R_equivalents 0.0216
_diffrn_reflns_av_sigmaI/netI 0.0184
_diffrn_reflns_limit_h_max 9
_diffrn_reflns_limit_h_min -8
_diffrn_reflns_limit_k_max 15
_diffrn_reflns_limit_k_min -15
_diffrn_reflns_limit_l_max 16
_diffrn_reflns_limit_l_min -16
_diffrn_reflns_number 21510
_diffrn_reflns_theta_full 26.00
_diffrn_reflns_theta_max 26.00
_diffrn_reflns_theta_min 2.37
_exptl_absorpt_coefficient_mu 0.092
_exptl_absorpt_correction_T_max 0.9908
_exptl_absorpt_correction_T_min 0.9817
_exptl_absorpt_correction_type multi-scan
_exptl_absorpt_process_details sadabs
_exptl_crystal_colour red
_exptl_crystal_density_diffrn 1.279
_exptl_crystal_density_method 'not measured'
_exptl_crystal_description block
_exptl_crystal_F_000 440
_exptl_crystal_size_max 0.20
_exptl_crystal_size_mid 0.15
_exptl_crystal_size_min 0.10
_refine_diff_density_max 0.471
_refine_diff_density_min -0.488
_refine_diff_density_rms 0.145
_refine_ls_extinction_method none
_refine_ls_goodness_of_fit_ref 1.145
_refine_ls_hydrogen_treatment mixed
_refine_ls_matrix_type full
_refine_ls_number_parameters 340
_refine_ls_number_reflns 4239
_refine_ls_number_restraints 72
_refine_ls_restrained_S_all 1.165
_refine_ls_R_factor_all 0.0753
_refine_ls_R_factor_gt 0.0560
_refine_ls_shift/su_max 0.000
_refine_ls_shift/su_mean 0.000
_refine_ls_structure_factor_coef Fsqd
_refine_ls_weighting_details 'calc w=1/[\s^2^(Fo^2^)+(0.1151P)^2^+0.1254P] where P=(Fo^2^+2Fc^2^)/3'
_refine_ls_weighting_scheme calc
_refine_ls_wR_factor_gt 0.1744
_refine_ls_wR_factor_ref 0.1936
_reflns_number_gt 3368
_reflns_number_total 4239
_reflns_threshold_expression >2sigma(I)
_cod_data_source_file ol6b03060_si_003.cif
_cod_data_source_block 1
_cod_depositor_comments
;
The following automatic conversions were performed:

data item '_symmetry_cell_setting' value 'Triclinic' was changed to
'triclinic' in accordance with the
/home/saulius/struct/COD-crude-data/automatic-downloads/DataCite-retrospective/ACS/depositions/lib/dictionaries/cif_core.dic
dictionary named 'cif_core.dic' version 2.4.2 last updated on
2011-04-26.

Automatic conversion script
Id: cif_fix_values 6909 2019-04-08 15:41:33Z antanas 
;
_cod_original_sg_symbol_H-M P-1
_cod_database_code 1555934

loop_
_symmetry_equiv_pos_as_xyz
'x, y, z'
'-x, -y, -z'

loop_
_atom_site_label
_atom_site_type_symbol
_atom_site_fract_x
_atom_site_fract_y
_atom_site_fract_z
_atom_site_U_iso_or_equiv
_atom_site_adp_type
_atom_site_occupancy
_atom_site_symmetry_multiplicity
_atom_site_calc_flag
_atom_site_refinement_flags
_atom_site_disorder_assembly
_atom_site_disorder_group
O4A O -0.0482(14) 0.7348(7) 0.3661(8) 0.0734(17) Uani 0.761(14) 1 d PU A 1
C22A C -0.2043(7) 0.7433(7) 0.4594(5) 0.0953(17) Uani 0.761(14) 1 d PU A 1
H22A H -0.3267 0.7561 0.4391 0.114 Uiso 0.761(14) 1 calc PR A 1
H22B H -0.2120 0.8073 0.5024 0.114 Uiso 0.761(14) 1 calc PR A 1
C23A C -0.1693(7) 0.6387(8) 0.5200(6) 0.136(3) Uani 0.761(14) 1 d PU A 1
H23A H -0.1794 0.5773 0.4809 0.204 Uiso 0.761(14) 1 calc PR A 1
H23B H -0.2638 0.6476 0.5865 0.204 Uiso 0.761(14) 1 calc PR A 1
H23C H -0.0414 0.6217 0.5328 0.204 Uiso 0.761(14) 1 calc PR A 1
O4B O -0.029(4) 0.709(2) 0.353(2) 0.061(4) Uani 0.239(14) 1 d PU A 2
C22B C -0.205(2) 0.6952(15) 0.4367(14) 0.075(4) Uani 0.239(14) 1 d PU A 2
H22C H -0.3223 0.7437 0.4199 0.090 Uiso 0.239(14) 1 calc PR A 2
H22D H -0.2124 0.6168 0.4385 0.090 Uiso 0.239(14) 1 calc PR A 2
C23B C -0.188(2) 0.728(2) 0.5429(15) 0.119(7) Uani 0.239(14) 1 d PU A 2
H23D H -0.0614 0.6891 0.5535 0.178 Uiso 0.239(14) 1 calc PR A 2
H23E H -0.2854 0.7067 0.5979 0.178 Uiso 0.239(14) 1 calc PR A 2
H23F H -0.2049 0.8087 0.5450 0.178 Uiso 0.239(14) 1 calc PR A 2
C24 C 0.2797(3) 0.84053(18) 0.43152(16) 0.0663(5) Uani 1 1 d . A 1
H24 H 0.2717 0.8934 0.3767 0.080 Uiso 1 1 calc R A 1
N1 N 0.1145(2) 0.86632(14) 0.12630(12) 0.0617(4) Uani 1 1 d . A 1
H1 H 0.0088 0.9049 0.1139 0.093 Uiso 1 1 d R A 1
O3 O -0.1939(2) 0.90263(15) 0.31397(12) 0.0847(5) Uani 1 1 d . A 1
C1 C -0.0574(3) 0.82116(19) 0.30260(15) 0.0613(5) Uani 1 1 d . A 1
C2 C 0.3147(2) 0.75420(15) 0.21600(14) 0.0534(4) Uani 1 1 d . A 1
C3 C 0.2965(3) 0.84605(17) 0.06162(14) 0.0594(5) Uani 1 1 d . A 1
C4 C 0.4253(2) 0.77607(15) 0.11547(14) 0.0548(4) Uani 1 1 d . A 1
C5 C 0.7438(3) 0.66605(14) -0.00942(14) 0.0552(4) Uani 1 1 d . A 1
C6 C 0.6429(3) 0.74042(17) 0.08330(16) 0.0611(5) Uani 1 1 d . A 1
C7 C 0.3338(2) 0.72550(15) 0.40966(14) 0.0530(4) Uani 1 1 d . A 1
O6 O 0.5103(3) 0.59072(14) 0.27649(14) 0.0929(6) Uani 1 1 d . A 1
C8 C 0.1221(2) 0.81150(16) 0.21904(14) 0.0564(5) Uani 1 1 d . A 1
O2 O 0.1905(2) 0.94151(19) -0.08411(13) 0.1027(7) Uani 1 1 d . A 1
C9 C 0.3226(3) 0.89802(19) -0.04331(16) 0.0683(6) Uani 1 1 d . A 1
O5 O 0.7305(2) 0.77105(19) 0.13844(16) 0.1072(7) Uani 1 1 d . A 1
C10 C 0.3936(2) 0.68216(15) 0.29979(16) 0.0577(5) Uani 1 1 d . A 1
C11 C 0.9443(3) 0.65006(18) -0.04677(18) 0.0722(6) Uani 1 1 d . A 1
H11 H 1.0097 0.6881 -0.0147 0.087 Uiso 1 1 calc R A 1
C12 C 0.6483(3) 0.60964(17) -0.05733(17) 0.0699(5) Uani 1 1 d . A 1
H12 H 0.5150 0.6198 -0.0333 0.084 Uiso 1 1 calc R A 1
C13 C 1.0437(4) 0.5791(2) -0.1299(2) 0.0912(8) Uani 1 1 d . A 1
H13 H 1.1769 0.5688 -0.1544 0.109 Uiso 1 1 calc R A 1
C14 C 0.3419(3) 0.6479(2) 0.49229(19) 0.0786(6) Uani 1 1 d . A 1
H14 H 0.3777 0.5702 0.4779 0.094 Uiso 1 1 calc R A 1
C15 C 0.2454(4) 0.7984(4) 0.6164(2) 0.1180(13) Uani 1 1 d . A 1
H15 H 0.2151 0.8230 0.6862 0.142 Uiso 1 1 calc R A 1
C17 C 0.2374(4) 0.8772(3) 0.5353(2) 0.0988(9) Uani 1 1 d . A 1
H17 H 0.2036 0.9547 0.5502 0.119 Uiso 1 1 calc R A 1
C18 C 0.9503(6) 0.5236(2) -0.1770(2) 0.1077(11) Uani 1 1 d . A 1
H18 H 1.0198 0.4754 -0.2338 0.129 Uiso 1 1 calc R A 1
C19 C 0.2978(4) 0.6843(4) 0.5946(2) 0.1088(11) Uani 1 1 d . A 1
H19 H 0.3033 0.6315 0.6495 0.131 Uiso 1 1 calc R A 1
C20 C 0.7520(5) 0.5376(2) -0.1418(2) 0.0987(9) Uani 1 1 d . A 1
H20 H 0.6889 0.4987 -0.1746 0.118 Uiso 1 1 calc R A 1
O1A O 0.5144(14) 0.8871(9) -0.0880(7) 0.075(2) Uani 0.766(9) 1 d PU A 1
C16A C 0.5462(13) 0.9273(9) -0.1984(8) 0.081(2) Uani 0.766(9) 1 d PU A 1
H16A H 0.4976 1.0095 -0.2022 0.097 Uiso 0.766(9) 1 calc PR A 1
H16B H 0.4848 0.8916 -0.2398 0.097 Uiso 0.766(9) 1 calc PR A 1
C21A C 0.7646(5) 0.8903(3) -0.2353(3) 0.0918(15) Uani 0.766(9) 1 d PU A 1
H21A H 0.8214 0.9236 -0.1906 0.138 Uiso 0.766(9) 1 calc PR A 1
H21B H 0.8030 0.9149 -0.3071 0.138 Uiso 0.766(9) 1 calc PR A 1
H21C H 0.8082 0.8087 -0.2318 0.138 Uiso 0.766(9) 1 calc PR A 1
O1B O 0.486(5) 0.898(3) -0.084(2) 0.060(4) Uani 0.234(9) 1 d PU A 2
C16B C 0.585(4) 0.941(3) -0.187(3) 0.065(5) Uani 0.234(9) 1 d PU A 2
H16C H 0.4962 1.0071 -0.2101 0.079 Uiso 0.234(9) 1 calc PR A 2
H16D H 0.6967 0.9638 -0.1785 0.079 Uiso 0.234(9) 1 calc PR A 2
C21B C 0.646(3) 0.8520(13) -0.2665(11) 0.111(5) Uani 0.234(9) 1 d PU A 2
H21D H 0.7576 0.7955 -0.2533 0.166 Uiso 0.234(9) 1 calc PR A 2
H21E H 0.6798 0.8843 -0.3356 0.166 Uiso 0.234(9) 1 calc PR A 2
H21F H 0.5425 0.8172 -0.2631 0.166 Uiso 0.234(9) 1 calc PR A 2

loop_
_atom_site_aniso_label
_atom_site_aniso_U_11
_atom_site_aniso_U_22
_atom_site_aniso_U_33
_atom_site_aniso_U_23
_atom_site_aniso_U_13
_atom_site_aniso_U_12
O4A 0.0386(17) 0.081(3) 0.093(4) -0.006(2) -0.010(2) -0.008(2)
C22A 0.062(2) 0.114(4) 0.106(4) 0.005(3) -0.003(2) -0.032(3)
C23A 0.075(3) 0.156(6) 0.167(5) 0.052(4) -0.007(3) -0.044(3)
O4B 0.044(7) 0.075(9) 0.060(5) -0.013(6) -0.001(4) -0.017(6)
C22B 0.046(5) 0.085(8) 0.095(8) -0.021(6) -0.004(4) -0.026(5)
C23B 0.096(8) 0.150(12) 0.112(9) -0.015(8) -0.016(6) -0.037(7)
C24 0.0670(12) 0.0685(12) 0.0613(11) -0.0087(9) -0.0205(9) -0.0073(9)
N1 0.0421(8) 0.0790(11) 0.0563(9) -0.0145(7) -0.0184(6) 0.0064(7)
O3 0.0582(9) 0.1040(12) 0.0681(9) -0.0233(8) -0.0098(7) 0.0193(8)
C1 0.0418(9) 0.0812(14) 0.0579(10) -0.0190(10) -0.0174(8) -0.0016(9)
C2 0.0428(9) 0.0574(10) 0.0576(10) -0.0163(7) -0.0169(7) -0.0004(7)
C3 0.0452(9) 0.0717(11) 0.0542(10) -0.0150(8) -0.0144(7) 0.0021(8)
C4 0.0434(9) 0.0597(10) 0.0579(10) -0.0183(8) -0.0155(7) -0.0004(7)
C5 0.0518(10) 0.0470(9) 0.0572(10) -0.0016(7) -0.0089(8) 0.0001(7)
C6 0.0441(9) 0.0652(11) 0.0710(11) -0.0179(9) -0.0180(8) -0.0014(8)
C7 0.0378(8) 0.0619(10) 0.0588(10) 0.0024(8) -0.0153(7) -0.0093(7)
O6 0.0887(12) 0.0718(10) 0.1019(12) -0.0231(9) -0.0392(10) 0.0266(8)
C8 0.0449(9) 0.0653(11) 0.0550(10) -0.0164(8) -0.0163(7) 0.0001(8)
O2 0.0669(10) 0.1415(17) 0.0736(10) 0.0108(10) -0.0216(8) 0.0179(10)
C9 0.0527(12) 0.0769(13) 0.0622(11) -0.0110(9) -0.0157(9) 0.0095(9)
O5 0.0543(9) 0.1411(17) 0.1291(15) -0.0715(13) -0.0326(9) -0.0036(9)
C10 0.0441(9) 0.0549(10) 0.0718(11) -0.0111(8) -0.0215(8) 0.0002(7)
C11 0.0545(11) 0.0682(12) 0.0747(13) 0.0083(10) -0.0028(9) 0.0027(9)
C12 0.0799(14) 0.0594(11) 0.0664(12) -0.0108(9) -0.0137(10) -0.0122(10)
C13 0.0794(15) 0.0813(16) 0.0730(14) 0.0085(12) 0.0135(12) 0.0153(13)
C14 0.0558(12) 0.0925(16) 0.0864(16) 0.0268(12) -0.0207(10) -0.0208(11)
C15 0.0684(16) 0.218(4) 0.0515(13) -0.0215(19) -0.0113(11) -0.009(2)
C17 0.0883(17) 0.120(2) 0.0815(17) -0.0426(16) -0.0258(13) -0.0002(15)
C18 0.133(3) 0.0785(17) 0.0660(15) -0.0123(12) 0.0121(16) 0.0200(17)
C19 0.0710(16) 0.179(3) 0.0661(16) 0.0360(19) -0.0113(12) -0.0281(19)
C20 0.141(3) 0.0700(15) 0.0791(16) -0.0229(12) -0.0232(17) -0.0142(15)
O1A 0.052(3) 0.084(3) 0.067(2) 0.0060(18) -0.0043(17) 0.0064(19)
C16A 0.073(4) 0.088(4) 0.069(3) 0.007(2) -0.010(3) -0.005(3)
C21A 0.079(2) 0.083(2) 0.092(2) 0.0098(17) 0.0038(17) -0.0081(17)
O1B 0.048(8) 0.064(6) 0.069(8) -0.003(5) -0.025(6) -0.003(6)
C16B 0.070(9) 0.058(7) 0.065(7) 0.009(5) -0.023(6) -0.008(6)
C21B 0.133(10) 0.103(8) 0.095(7) -0.019(6) -0.019(6) -0.030(7)

loop_
_atom_type_symbol
_atom_type_description
_atom_type_scat_dispersion_real
_atom_type_scat_dispersion_imag
_atom_type_scat_source
C C 0.0033 0.0016 'International Tables Vol C Tables 4.2.6.8 and 6.1.1.4'
H H 0.0000 0.0000 'International Tables Vol C Tables 4.2.6.8 and 6.1.1.4'
N N 0.0061 0.0033 'International Tables Vol C Tables 4.2.6.8 and 6.1.1.4'
O O 0.0106 0.0060 'International Tables Vol C Tables 4.2.6.8 and 6.1.1.4'

loop_
_geom_angle_atom_site_label_1
_geom_angle_atom_site_label_2
_geom_angle_atom_site_label_3
_geom_angle
C1 O4A C22A 117.4(6)
O4A C22A C23A 109.3(6)
C23B C22B O4B 108.8(17)
C7 C24 C17 119.8(2)
C8 N1 C3 109.73(15)
O3 C1 O4A 123.1(4)
O3 C1 C8 123.7(2)
O4A C1 C8 113.1(4)
C8 C2 C4 106.75(16)
C8 C2 C10 127.93(17)
C4 C2 C10 125.31(15)
N1 C3 C4 108.14(17)
N1 C3 C9 119.10(17)
C4 C3 C9 132.75(18)
C3 C4 C2 106.87(15)
C3 C4 C6 128.51(18)
C2 C4 C6 124.19(16)
C12 C5 C11 119.54(19)
C12 C5 C6 122.03(17)
C11 C5 C6 118.39(18)
O5 C6 C5 121.88(17)
O5 C6 C4 117.57(17)
C5 C6 C4 120.48(15)
C24 C7 C14 119.4(2)
C24 C7 C10 121.76(17)
C14 C7 C10 118.77(19)
N1 C8 C2 108.51(16)
N1 C8 C1 119.81(16)
C2 C8 C1 131.68(18)
O2 C9 O1A 125.8(5)
O2 C9 C3 123.4(2)
O1A C9 C3 110.8(4)
O6 C10 C7 121.22(18)
O6 C10 C2 119.63(18)
C7 C10 C2 119.11(15)
C13 C11 C5 120.1(3)
C5 C12 C20 119.5(2)
C18 C13 C11 120.4(3)
C19 C14 C7 120.6(3)
C19 C15 C17 120.2(3)
C15 C17 C24 119.8(3)
C13 C18 C20 120.8(2)
C14 C19 C15 120.1(3)
C18 C20 C12 119.6(3)
C9 O1A C16A 111.8(8)
O1A C16A C21A 102.1(7)
C21B C16B O1B 109(2)

loop_
_geom_bond_atom_site_label_1
_geom_bond_atom_site_label_2
_geom_bond_distance
O4A C1 1.291(10)
O4A C22A 1.440(10)
C22A C23A 1.450(11)
O4B C22B 1.51(3)
C22B C23B 1.51(3)
C24 C7 1.378(3)
C24 C17 1.385(3)
N1 C8 1.346(2)
N1 C3 1.364(2)
O3 C1 1.194(2)
C1 C8 1.474(3)
C2 C8 1.392(2)
C2 C4 1.413(3)
C2 C10 1.484(3)
C3 C4 1.387(2)
C3 C9 1.458(3)
C4 C6 1.499(2)
C5 C12 1.373(3)
C5 C11 1.399(3)
C5 C6 1.474(3)
C6 O5 1.208(2)
C7 C14 1.385(3)
C7 C10 1.478(3)
O6 C10 1.213(2)
O2 C9 1.201(3)
C9 O1A 1.362(10)
C11 C13 1.360(3)
C12 C20 1.385(3)
C13 C18 1.347(5)
C14 C19 1.365(4)
C15 C19 1.368(5)
C15 C17 1.381(5)
C18 C20 1.385(5)
O1A C16A 1.471(14)
C16A C21A 1.509(10)
O1B C16B 1.50(5)
C16B C21B 1.45(3)
